data_4513328
loop_
_publ_author_name
'Wang, Shu-Long'
'Hu, Fei-Long'
'Zhou, Ju-Ying'
'Zhou, Yan'
'Huang, Qin'
'Lang, Jian-Ping'

_publ_section_title
;
 Rigidity versus Flexibility of Ligands in the Assembly of Entangled
 Coordination Polymers Based on Bi- and Tetra Carboxylates and N-Donor
 Ligands
;
_journal_issue 8
_journal_name_full 'Crystal Growth &amp; Design'
_journal_page_first 4087
_journal_paper_doi 10.1021/acs.cgd.5b00642
_journal_volume 15
_journal_year 2015
_chemical_formula_sum 'C28 H22 N O6 Zn'
_chemical_formula_weight 533.84
_chemical_name_systematic
; 
 ? 
;
_space_group_IT_number 2
_symmetry_cell_setting triclinic
_symmetry_space_group_name_Hall '-P 1'
_symmetry_space_group_name_H-M 'P -1'
_atom_sites_solution_hydrogens geom
_atom_sites_solution_primary direct
_atom_sites_solution_secondary difmap
_audit_creation_method SHELXL-97
_cell_angle_alpha 109.67(3)
_cell_angle_beta 96.74(3)
_cell_angle_gamma 96.16(3)
_cell_formula_units_Z 2
_cell_length_a 9.3717(19)
_cell_length_b 11.209(2)
_cell_length_c 12.227(2)
_cell_measurement_reflns_used 6062
_cell_measurement_temperature 293(2)
_cell_measurement_theta_max 34.8053
_cell_measurement_theta_min 2.6121
_cell_volume 1186.2(5)
_computing_cell_refinement 'Bruker SMART'
_computing_data_collection 'Bruker SMART'
_computing_data_reduction 'Bruker SHELXTL'
_computing_molecular_graphics 'Bruker SHELXTL'
_computing_publication_material 'Bruker SHELXTL'
_computing_structure_refinement 'SHELXL-97 (Sheldrick, 1997)'
_computing_structure_solution 'SHELXS-97 (Sheldrick, 1990)'
_diffrn_ambient_temperature 293(2)
_diffrn_measured_fraction_theta_full 0.987
_diffrn_measured_fraction_theta_max 0.987
_diffrn_measurement_device_type 'CCD area detector'
_diffrn_measurement_method 'phi and omega scans'
_diffrn_radiation_monochromator graphite
_diffrn_radiation_source 'fine-focus sealed tube'
_diffrn_radiation_type MoK\a
_diffrn_radiation_wavelength 0.71073
_diffrn_reflns_av_R_equivalents 0.0303
_diffrn_reflns_av_sigmaI/netI 0.0439
_diffrn_reflns_limit_h_max 11
_diffrn_reflns_limit_h_min -11
_diffrn_reflns_limit_k_max 13
_diffrn_reflns_limit_k_min -13
_diffrn_reflns_limit_l_max 14
_diffrn_reflns_limit_l_min -14
_diffrn_reflns_number 8982
_diffrn_reflns_theta_full 25.01
_diffrn_reflns_theta_max 25.01
_diffrn_reflns_theta_min 3.07
_exptl_absorpt_coefficient_mu 1.081
_exptl_absorpt_correction_T_max 1.0000
_exptl_absorpt_correction_T_min 0.8602
_exptl_absorpt_correction_type multi-scan
_exptl_absorpt_process_details sadabs
_exptl_crystal_colour colorless
_exptl_crystal_density_diffrn 1.495
_exptl_crystal_density_method 'not measured'
_exptl_crystal_description sheet
_exptl_crystal_F_000 550
_exptl_crystal_size_max 0.2
_exptl_crystal_size_mid 0.2
_exptl_crystal_size_min 0.2
_refine_diff_density_max 0.291
_refine_diff_density_min -0.462
_refine_diff_density_rms 0.059
_refine_ls_extinction_method none
_refine_ls_goodness_of_fit_ref 1.085
_refine_ls_hydrogen_treatment constr
_refine_ls_matrix_type full
_refine_ls_number_parameters 325
_refine_ls_number_reflns 4134
_refine_ls_number_restraints 0
_refine_ls_restrained_S_all 1.085
_refine_ls_R_factor_all 0.0459
_refine_ls_R_factor_gt 0.0415
_refine_ls_shift/su_max 0.000
_refine_ls_shift/su_mean 0.000
_refine_ls_structure_factor_coef Fsqd
_refine_ls_weighting_details 'calc w=1/[\s^2^(Fo^2^)+(0.0316P)^2^+0.9586P] where P=(Fo^2^+2Fc^2^)/3'
_refine_ls_weighting_scheme calc
_refine_ls_wR_factor_gt 0.0883
_refine_ls_wR_factor_ref 0.0911
_reflns_number_gt 3829
_reflns_number_total 4134
_reflns_threshold_expression >2sigma(I)
_cod_data_source_file cg5b00642_si_002.cif
_cod_data_source_block 2
_cod_depositor_comments
;
The following automatic conversions were performed:

'_symmetry_cell_setting' value 'Triclinic' changed to 'triclinic'
according to
/usr/data/users/saulius/crontab/automatic-downloads/rss-feeds/ACS/lib/dictionaries/cif_core.dic
dictionary named 'cif_core.dic' version 2.4.2 from 2011-04-26.

'_exptl_absorpt_correction_type' value 'Multi-scan' changed to
'multi-scan' according to
/usr/data/users/saulius/crontab/automatic-downloads/rss-feeds/ACS/lib/dictionaries/cif_core.dic
dictionary named 'cif_core.dic' version 2.4.2 from 2011-04-26.

Automatic conversion script
Id: cif_fix_values 3271 2015-04-21 07:52:19Z andrius 

 Adding full bibliography for 4513327--4513333.cif.
;
_cod_original_cell_volume 1186.2(4)
_cod_original_sg_symbol_H-M P-1
_cod_database_code 4513328

loop_
_symmetry_equiv_pos_as_xyz
'x, y, z'
'-x, -y, -z'

loop_
_atom_site_label
_atom_site_type_symbol
_atom_site_fract_x
_atom_site_fract_y
_atom_site_fract_z
_atom_site_U_iso_or_equiv
_atom_site_adp_type
_atom_site_occupancy
_atom_site_symmetry_multiplicity
_atom_site_calc_flag
_atom_site_refinement_flags
C1 C 0.1579(3) 0.8439(3) 0.5512(3) 0.0314(7) Uani 1 1 d .
C2 C 0.2730(3) 0.7710(3) 0.5811(3) 0.0308(7) Uani 1 1 d .
C3 C 0.3954(3) 0.7630(3) 0.5263(3) 0.0375(7) Uani 1 1 d .
H3 H 0.4015 0.7979 0.4676 0.045 Uiso 1 1 calc R
C4 C 0.5084(3) 0.7043(3) 0.5573(3) 0.0381(8) Uani 1 1 d .
H4 H 0.5888 0.6987 0.5189 0.046 Uiso 1 1 calc R
C5 C 0.5007(3) 0.6540(3) 0.6459(3) 0.0322(7) Uani 1 1 d .
C6 C 0.3765(3) 0.6578(3) 0.6994(3) 0.0377(7) Uani 1 1 d .
H6 H 0.3693 0.6211 0.7568 0.045 Uiso 1 1 calc R
C7 C 0.2648(3) 0.7158(3) 0.6671(3) 0.0349(7) Uani 1 1 d .
H7 H 0.1826 0.7182 0.7033 0.042 Uiso 1 1 calc R
C8 C 0.7420(3) 0.5984(4) 0.6412(3) 0.0426(8) Uani 1 1 d .
H8A H 0.7685 0.6775 0.6272 0.051 Uiso 1 1 calc R
H8B H 0.7302 0.5273 0.5670 0.051 Uiso 1 1 calc R
C9 C 0.8588(3) 0.5833(3) 0.7290(3) 0.0348(7) Uani 1 1 d .
C10 C 0.9416(4) 0.4874(4) 0.6991(3) 0.0623(12) Uani 1 1 d .
H10 H 0.9235 0.4268 0.6233 0.075 Uiso 1 1 calc R
C11 C 1.0528(4) 0.4799(4) 0.7815(4) 0.0651(12) Uani 1 1 d .
H11 H 1.1080 0.4141 0.7597 0.078 Uiso 1 1 calc R
C12 C 1.0825(3) 0.5674(3) 0.8938(3) 0.0379(8) Uani 1 1 d .
C13 C 0.9996(4) 0.6627(4) 0.9233(3) 0.0489(9) Uani 1 1 d .
H13 H 1.0182 0.7235 0.9990 0.059 Uiso 1 1 calc R
C14 C 0.8880(4) 0.6702(3) 0.8418(3) 0.0488(9) Uani 1 1 d .
H14 H 0.8320 0.7354 0.8642 0.059 Uiso 1 1 calc R
C15 C -0.1913(3) 0.8310(3) 0.3376(3) 0.0326(7) Uani 1 1 d .
C16 C -0.3102(3) 0.7590(3) 0.2361(2) 0.0295(6) Uani 1 1 d .
C17 C -0.4345(3) 0.6903(3) 0.2518(3) 0.0362(7) Uani 1 1 d .
H17 H -0.4381 0.6811 0.3242 0.043 Uiso 1 1 calc R
C18 C -0.5523(3) 0.6356(3) 0.1627(3) 0.0379(8) Uani 1 1 d .
H18 H -0.6339 0.5896 0.1748 0.045 Uiso 1 1 calc R
C19 C -0.5476(3) 0.6501(3) 0.0545(3) 0.0338(7) Uani 1 1 d .
C20 C -0.4197(3) 0.7088(3) 0.0335(3) 0.0358(7) Uani 1 1 d .
H20 H -0.4129 0.7114 -0.0409 0.043 Uiso 1 1 calc R
C21 C -0.3041(3) 0.7628(3) 0.1239(3) 0.0338(7) Uani 1 1 d .
H21 H -0.2196 0.8028 0.1099 0.041 Uiso 1 1 calc R
C22 C -0.7988(3) 0.5610(4) -0.0150(3) 0.0473(9) Uani 1 1 d .
H22A H -0.8148 0.6109 0.0632 0.057 Uiso 1 1 calc R
H22B H -0.7987 0.4729 -0.0198 0.057 Uiso 1 1 calc R
C23 C -0.1370(3) 0.9799(4) 0.8174(3) 0.0462(9) Uani 1 1 d .
H23 H -0.0418 0.9633 0.8225 0.055 Uiso 1 1 calc R
C24 C -0.2057(3) 0.9957(4) 0.9142(3) 0.0456(9) Uani 1 1 d .
H24 H -0.1561 0.9908 0.9826 0.055 Uiso 1 1 calc R
C25 C -0.3466(3) 1.0187(3) 0.9097(3) 0.0326(7) Uani 1 1 d .
C26 C -0.4122(3) 1.0266(4) 0.8055(3) 0.0438(9) Uani 1 1 d .
H26 H -0.5078 1.0421 0.7980 0.053 Uiso 1 1 calc R
C27 C -0.3369(3) 1.0115(3) 0.7129(3) 0.0381(8) Uani 1 1 d .
H27 H -0.3831 1.0187 0.6443 0.046 Uiso 1 1 calc R
C28 C -0.4218(3) 1.0363(3) 1.0154(3) 0.0401(8) Uani 1 1 d .
H28A H -0.4237 1.1270 1.0543 0.048 Uiso 1 1 calc R
H28B H -0.3657 1.0070 1.0705 0.048 Uiso 1 1 calc R
N1 N -0.2011(2) 0.9872(2) 0.7170(2) 0.0291(5) Uani 1 1 d .
O1 O 0.0485(2) 0.8485(2) 0.60269(19) 0.0413(5) Uani 1 1 d .
O2 O 0.6089(2) 0.6010(2) 0.6889(2) 0.0443(6) Uani 1 1 d .
O3 O -0.1782(2) 1.1039(2) 0.52316(19) 0.0422(6) Uani 1 1 d .
O4 O -0.2114(2) 0.8356(2) 0.43908(18) 0.0409(5) Uani 1 1 d .
O5 O 0.0800(2) 1.1153(2) 0.68601(18) 0.0406(5) Uani 1 1 d .
O6 O -0.6620(2) 0.6118(2) -0.03658(18) 0.0434(6) Uani 1 1 d .
Zn1 Zn -0.08697(3) 0.97304(3) 0.58241(3) 0.02585(11) Uani 1 1 d .

loop_
_atom_site_aniso_label
_atom_site_aniso_U_11
_atom_site_aniso_U_22
_atom_site_aniso_U_33
_atom_site_aniso_U_23
_atom_site_aniso_U_13
_atom_site_aniso_U_12
C1 0.0298(16) 0.0362(17) 0.0275(16) 0.0107(14) -0.0008(12) 0.0103(13)
C2 0.0280(15) 0.0385(17) 0.0276(16) 0.0130(14) 0.0023(12) 0.0102(13)
C3 0.0368(17) 0.056(2) 0.0321(17) 0.0279(16) 0.0092(13) 0.0166(15)
C4 0.0307(17) 0.060(2) 0.0367(18) 0.0275(17) 0.0115(13) 0.0206(15)
C5 0.0266(15) 0.0432(18) 0.0302(16) 0.0178(14) -0.0016(12) 0.0106(13)
C6 0.0315(17) 0.058(2) 0.0349(18) 0.0290(16) 0.0051(13) 0.0115(15)
C7 0.0291(16) 0.051(2) 0.0308(17) 0.0200(15) 0.0083(13) 0.0123(14)
C8 0.0286(17) 0.061(2) 0.045(2) 0.0259(18) 0.0056(14) 0.0150(16)
C9 0.0231(15) 0.0447(19) 0.0395(18) 0.0189(16) 0.0014(13) 0.0091(13)
C10 0.057(2) 0.061(3) 0.047(2) -0.0062(19) -0.0200(18) 0.031(2)
C11 0.056(2) 0.059(2) 0.066(3) 0.005(2) -0.017(2) 0.036(2)
C12 0.0210(15) 0.051(2) 0.0434(19) 0.0222(17) -0.0033(13) 0.0019(14)
C13 0.051(2) 0.050(2) 0.0371(19) 0.0064(17) -0.0041(16) 0.0128(17)
C14 0.048(2) 0.051(2) 0.049(2) 0.0161(18) 0.0037(16) 0.0259(17)
C15 0.0276(16) 0.0393(18) 0.0308(17) 0.0116(14) 0.0013(12) 0.0109(13)
C16 0.0235(15) 0.0404(17) 0.0265(16) 0.0142(14) 0.0020(12) 0.0074(13)
C17 0.0332(17) 0.053(2) 0.0267(16) 0.0206(15) 0.0034(13) 0.0062(15)
C18 0.0267(16) 0.055(2) 0.0354(18) 0.0242(16) 0.0002(13) -0.0028(14)
C19 0.0253(15) 0.0457(19) 0.0303(16) 0.0148(15) -0.0005(12) 0.0060(13)
C20 0.0309(16) 0.056(2) 0.0230(15) 0.0180(15) 0.0043(12) 0.0055(14)
C21 0.0230(15) 0.0480(19) 0.0322(17) 0.0175(15) 0.0048(12) 0.0021(13)
C22 0.0247(17) 0.071(3) 0.050(2) 0.034(2) -0.0063(14) 0.0004(16)
C23 0.0324(18) 0.084(3) 0.0361(19) 0.0332(19) 0.0129(14) 0.0205(18)
C24 0.0379(19) 0.081(3) 0.0302(18) 0.0311(18) 0.0112(14) 0.0172(18)
C25 0.0379(17) 0.0397(18) 0.0278(16) 0.0164(14) 0.0173(13) 0.0108(14)
C26 0.0290(17) 0.076(3) 0.0394(19) 0.0287(18) 0.0184(14) 0.0225(17)
C27 0.0257(16) 0.067(2) 0.0314(17) 0.0260(16) 0.0105(13) 0.0143(15)
C28 0.0441(19) 0.054(2) 0.0289(17) 0.0178(16) 0.0192(14) 0.0124(16)
N1 0.0281(13) 0.0418(15) 0.0247(13) 0.0176(12) 0.0117(10) 0.0096(11)
O1 0.0314(12) 0.0556(15) 0.0476(14) 0.0262(12) 0.0117(10) 0.0206(11)
O2 0.0277(12) 0.0705(16) 0.0523(15) 0.0407(13) 0.0062(10) 0.0205(11)
O3 0.0461(13) 0.0580(15) 0.0361(13) 0.0272(12) 0.0097(10) 0.0275(11)
O4 0.0393(13) 0.0526(14) 0.0269(12) 0.0138(11) -0.0016(9) -0.0009(10)
O5 0.0267(11) 0.0542(14) 0.0334(12) 0.0097(11) 0.0007(9) -0.0018(10)
O6 0.0251(11) 0.0729(17) 0.0312(12) 0.0232(12) -0.0052(9) -0.0012(11)
Zn1 0.01970(18) 0.0425(2) 0.02027(18) 0.01494(15) 0.00719(12) 0.00891(14)

loop_
_atom_type_symbol
_atom_type_description
_atom_type_scat_dispersion_real
_atom_type_scat_dispersion_imag
_atom_type_scat_source
C C 0.0033 0.0016 'International Tables Vol C Tables 4.2.6.8 and 6.1.1.4'
H H 0.0000 0.0000 'International Tables Vol C Tables 4.2.6.8 and 6.1.1.4'
N N 0.0061 0.0033 'International Tables Vol C Tables 4.2.6.8 and 6.1.1.4'
O O 0.0106 0.0060 'International Tables Vol C Tables 4.2.6.8 and 6.1.1.4'
Zn Zn 0.2839 1.4301 'International Tables Vol C Tables 4.2.6.8 and 6.1.1.4'

loop_
_geom_angle_atom_site_label_1
_geom_angle_atom_site_label_2
_geom_angle_atom_site_label_3
_geom_angle
_geom_angle_site_symmetry_1
_geom_angle_site_symmetry_3
O3 C1 O1 124.8(3) 2_576 .
O3 C1 C2 117.4(3) 2_576 .
O1 C1 C2 117.8(3) . .
C3 C2 C7 118.3(3) . .
C3 C2 C1 119.8(3) . .
C7 C2 C1 121.9(3) . .
C4 C3 C2 121.4(3) . .
C4 C3 H3 119.3 . .
C2 C3 H3 119.3 . .
C5 C4 C3 119.5(3) . .
C5 C4 H4 120.3 . .
C3 C4 H4 120.3 . .
O2 C5 C4 124.8(3) . .
O2 C5 C6 115.4(3) . .
C4 C5 C6 119.8(3) . .
C7 C6 C5 119.9(3) . .
C7 C6 H6 120.0 . .
C5 C6 H6 120.0 . .
C6 C7 C2 121.0(3) . .
C6 C7 H7 119.5 . .
C2 C7 H7 119.5 . .
O2 C8 C9 107.9(3) . .
O2 C8 H8A 110.1 . .
C9 C8 H8A 110.1 . .
O2 C8 H8B 110.1 . .
C9 C8 H8B 110.1 . .
H8A C8 H8B 108.4 . .
C10 C9 C14 118.1(3) . .
C10 C9 C8 122.2(3) . .
C14 C9 C8 119.7(3) . .
C9 C10 C11 120.5(3) . .
C9 C10 H10 119.8 . .
C11 C10 H10 119.8 . .
C12 C11 C10 121.3(3) . .
C12 C11 H11 119.4 . .
C10 C11 H11 119.4 . .
C13 C12 C11 118.1(3) . .
C13 C12 C22 119.5(3) . 1_756
C11 C12 C22 122.5(3) . 1_756
C12 C13 C14 120.9(3) . .
C12 C13 H13 119.5 . .
C14 C13 H13 119.5 . .
C9 C14 C13 121.1(3) . .
C9 C14 H14 119.4 . .
C13 C14 H14 119.4 . .
O5 C15 O4 125.5(3) 2_576 .
O5 C15 C16 116.5(3) 2_576 .
O4 C15 C16 118.0(3) . .
C21 C16 C17 117.5(3) . .
C21 C16 C15 121.4(3) . .
C17 C16 C15 121.0(3) . .
C18 C17 C16 121.8(3) . .
C18 C17 H17 119.1 . .
C16 C17 H17 119.1 . .
C17 C18 C19 119.1(3) . .
C17 C18 H18 120.4 . .
C19 C18 H18 120.4 . .
O6 C19 C18 124.7(3) . .
O6 C19 C20 115.3(3) . .
C18 C19 C20 119.9(3) . .
C21 C20 C19 119.4(3) . .
C21 C20 H20 120.3 . .
C19 C20 H20 120.3 . .
C20 C21 C16 121.7(3) . .
C20 C21 H21 119.2 . .
C16 C21 H21 119.2 . .
O6 C22 C12 108.3(3) . 1_354
O6 C22 H22A 110.0 . .
C12 C22 H22A 110.0 1_354 .
O6 C22 H22B 110.0 . .
C12 C22 H22B 110.0 1_354 .
H22A C22 H22B 108.4 . .
N1 C23 C24 123.0(3) . .
N1 C23 H23 118.5 . .
C24 C23 H23 118.5 . .
C25 C24 C23 120.2(3) . .
C25 C24 H24 119.9 . .
C23 C24 H24 119.9 . .
C24 C25 C26 116.5(3) . .
C24 C25 C28 120.4(3) . .
C26 C25 C28 123.1(3) . .
C27 C26 C25 120.3(3) . .
C27 C26 H26 119.9 . .
C25 C26 H26 119.9 . .
N1 C27 C26 123.0(3) . .
N1 C27 H27 118.5 . .
C26 C27 H27 118.5 . .
C25 C28 C28 113.5(3) . 2_477
C25 C28 H28A 108.9 . .
C28 C28 H28A 108.9 2_477 .
C25 C28 H28B 108.9 . .
C28 C28 H28B 108.9 2_477 .
H28A C28 H28B 107.7 . .
C27 N1 C23 117.0(2) . .
C27 N1 Zn1 122.79(19) . .
C23 N1 Zn1 120.09(19) . .
C1 O1 Zn1 116.57(19) . .
C5 O2 C8 118.5(2) . .
C1 O3 Zn1 137.0(2) 2_576 .
C15 O4 Zn1 119.3(2) . .
C15 O5 Zn1 132.2(2) 2_576 .
C19 O6 C22 117.0(2) . .
O4 Zn1 N1 105.23(10) . .
O4 Zn1 O1 91.78(10) . .
N1 Zn1 O1 101.21(9) . .
O4 Zn1 O5 160.99(9) . .
N1 Zn1 O5 93.74(10) . .
O1 Zn1 O5 85.64(9) . .
O4 Zn1 O3 86.39(9) . .
N1 Zn1 O3 97.67(9) . .
O1 Zn1 O3 160.84(9) . .
O5 Zn1 O3 89.90(10) . .
O4 Zn1 Zn1 85.96(7) . 2_576
N1 Zn1 Zn1 164.69(7) . 2_576
O1 Zn1 Zn1 88.62(7) . 2_576
O5 Zn1 Zn1 75.16(7) . 2_576
O3 Zn1 Zn1 72.23(6) . 2_576

loop_
_geom_bond_atom_site_label_1
_geom_bond_atom_site_label_2
_geom_bond_distance
_geom_bond_site_symmetry_2
C1 O3 1.258(3) 2_576
C1 O1 1.261(3) .
C1 C2 1.503(4) .
C2 C3 1.391(4) .
C2 C7 1.393(4) .
C3 C4 1.387(4) .
C3 H3 0.9300 .
C4 C5 1.384(4) .
C4 H4 0.9300 .
C5 O2 1.368(3) .
C5 C6 1.399(4) .
C6 C7 1.378(4) .
C6 H6 0.9300 .
C7 H7 0.9300 .
C8 O2 1.437(4) .
C8 C9 1.505(4) .
C8 H8A 0.9700 .
C8 H8B 0.9700 .
C9 C10 1.369(4) .
C9 C14 1.370(5) .
C10 C11 1.391(4) .
C10 H10 0.9300 .
C11 C12 1.367(5) .
C11 H11 0.9300 .
C12 C13 1.363(5) .
C12 C22 1.506(4) 1_756
C13 C14 1.387(4) .
C13 H13 0.9300 .
C14 H14 0.9300 .
C15 O5 1.259(3) 2_576
C15 O4 1.262(3) .
C15 C16 1.497(4) .
C16 C21 1.394(4) .
C16 C17 1.395(4) .
C17 C18 1.380(4) .
C17 H17 0.9300 .
C18 C19 1.391(4) .
C18 H18 0.9300 .
C19 O6 1.369(3) .
C19 C20 1.397(4) .
C20 C21 1.375(4) .
C20 H20 0.9300 .
C21 H21 0.9300 .
C22 O6 1.436(4) .
C22 C12 1.506(4) 1_354
C22 H22A 0.9700 .
C22 H22B 0.9700 .
C23 N1 1.334(4) .
C23 C24 1.381(4) .
C23 H23 0.9300 .
C24 C25 1.371(4) .
C24 H24 0.9300 .
C25 C26 1.383(4) .
C25 C28 1.510(4) .
C26 C27 1.376(4) .
C26 H26 0.9300 .
C27 N1 1.328(3) .
C27 H27 0.9300 .
C28 C28 1.536(6) 2_477
C28 H28A 0.9700 .
C28 H28B 0.9700 .
N1 Zn1 2.038(2) .
O1 Zn1 2.041(2) .
O3 C1 1.258(3) 2_576
O3 Zn1 2.061(2) .
O4 Zn1 2.030(2) .
O5 C15 1.259(4) 2_576
O5 Zn1 2.058(2) .
Zn1 Zn1 2.9091(10) 2_576

loop_
_geom_torsion_atom_site_label_1
_geom_torsion_atom_site_label_2
_geom_torsion_atom_site_label_3
_geom_torsion_atom_site_label_4
_geom_torsion
_geom_torsion_site_symmetry_1
_geom_torsion_site_symmetry_4
O3 C1 C2 C3 -0.4(4) 2_576 .
O1 C1 C2 C3 179.8(3) . .
O3 C1 C2 C7 176.4(3) 2_576 .
O1 C1 C2 C7 -3.5(4) . .
C7 C2 C3 C4 -1.3(5) . .
C1 C2 C3 C4 175.5(3) . .
C2 C3 C4 C5 -1.0(5) . .
C3 C4 C5 O2 -175.8(3) . .
C3 C4 C5 C6 2.9(5) . .
O2 C5 C6 C7 176.3(3) . .
C4 C5 C6 C7 -2.5(5) . .
C5 C6 C7 C2 0.2(5) . .
C3 C2 C7 C6 1.7(5) . .
C1 C2 C7 C6 -175.1(3) . .
O2 C8 C9 C10 125.9(4) . .
O2 C8 C9 C14 -56.5(4) . .
C14 C9 C10 C11 -0.5(6) . .
C8 C9 C10 C11 177.2(4) . .
C9 C10 C11 C12 -0.1(7) . .
C10 C11 C12 C13 0.2(6) . .
C10 C11 C12 C22 179.5(4) . 1_756
C11 C12 C13 C14 0.3(6) . .
C22 C12 C13 C14 -179.0(3) 1_756 .
C10 C9 C14 C13 0.9(6) . .
C8 C9 C14 C13 -176.8(3) . .
C12 C13 C14 C9 -0.8(6) . .
O5 C15 C16 C21 -6.5(4) 2_576 .
O4 C15 C16 C21 171.9(3) . .
O5 C15 C16 C17 176.4(3) 2_576 .
O4 C15 C16 C17 -5.1(4) . .
C21 C16 C17 C18 -4.7(5) . .
C15 C16 C17 C18 172.5(3) . .
C16 C17 C18 C19 -0.5(5) . .
C17 C18 C19 O6 -173.2(3) . .
C17 C18 C19 C20 6.0(5) . .
O6 C19 C20 C21 173.1(3) . .
C18 C19 C20 C21 -6.2(5) . .
C19 C20 C21 C16 0.9(5) . .
C17 C16 C21 C20 4.5(5) . .
C15 C16 C21 C20 -172.7(3) . .
N1 C23 C24 C25 0.8(6) . .
C23 C24 C25 C26 -0.9(5) . .
C23 C24 C25 C28 -179.9(3) . .
C24 C25 C26 C27 0.1(5) . .
C28 C25 C26 C27 179.0(3) . .
C25 C26 C27 N1 1.1(6) . .
C24 C25 C28 C28 -135.9(4) . 2_477
C26 C25 C28 C28 45.2(5) . 2_477
C26 C27 N1 C23 -1.2(5) . .
C26 C27 N1 Zn1 -177.2(3) . .
C24 C23 N1 C27 0.3(5) . .
C24 C23 N1 Zn1 176.4(3) . .
O3 C1 O1 Zn1 -10.2(4) 2_576 .
C2 C1 O1 Zn1 169.58(19) . .
C4 C5 O2 C8 1.1(5) . .
C6 C5 O2 C8 -177.6(3) . .
C9 C8 O2 C5 159.3(3) . .
O5 C15 O4 Zn1 17.1(4) 2_576 .
C16 C15 O4 Zn1 -161.2(2) . .
C18 C19 O6 C22 4.4(5) . .
C20 C19 O6 C22 -174.8(3) . .
C12 C22 O6 C19 160.9(3) 1_354 .
C15 O4 Zn1 N1 159.6(2) . .
C15 O4 Zn1 O1 -98.2(2) . .
C15 O4 Zn1 O5 -16.5(4) . .
C15 O4 Zn1 O3 62.7(2) . .
C15 O4 Zn1 Zn1 -9.8(2) . 2_576
C27 N1 Zn1 O4 -55.9(3) . .
C23 N1 Zn1 O4 128.2(3) . .
C27 N1 Zn1 O1 -150.9(3) . .
C23 N1 Zn1 O1 33.2(3) . .
C27 N1 Zn1 O5 122.8(3) . .
C23 N1 Zn1 O5 -53.0(3) . .
C27 N1 Zn1 O3 32.4(3) . .
C23 N1 Zn1 O3 -143.4(3) . .
C27 N1 Zn1 Zn1 80.0(4) . 2_576
C23 N1 Zn1 Zn1 -95.9(3) . 2_576
C1 O1 Zn1 O4 91.2(2) . .
C1 O1 Zn1 N1 -162.9(2) . .
C1 O1 Zn1 O5 -70.0(2) . .
C1 O1 Zn1 O3 7.0(4) . .
C1 O1 Zn1 Zn1 5.3(2) . 2_576
C15 O5 Zn1 O4 1.7(5) 2_576 .
C15 O5 Zn1 N1 -174.6(3) 2_576 .
C15 O5 Zn1 O1 84.5(3) 2_576 .
C15 O5 Zn1 O3 -76.9(3) 2_576 .
C15 O5 Zn1 Zn1 -5.2(3) 2_576 2_576
C1 O3 Zn1 O4 -81.9(3) 2_576 .
C1 O3 Zn1 N1 173.2(3) 2_576 .
C1 O3 Zn1 O1 3.2(5) 2_576 .
C1 O3 Zn1 O5 79.5(3) 2_576 .
C1 O3 Zn1 Zn1 5.1(3) 2_576 2_576
